data_4105152
loop_
_publ_author_name
'Tomoyuki Mashiko'
'Naoya Kumagai'
'Masakatsu Shibasaki'

_publ_section_title
;
 Managing Highly Coordinative Substrates in Asymmetric Catalysis: A
 Catalytic Asymmetric Amination with a Lanthanum-Based Ternary Catalyst
;
_journal_name_full 'Journal of the American Chemical Society'
_journal_page_first 14990
_journal_page_last 14999
_journal_paper_doi 10.1021/ja9052653
_journal_volume 131
_journal_year 2009
_chemical_absolute_configuration 'CHOOSE rm ad rmad syn or unk'
_chemical_formula_moiety 'C12 H12 N2 O4 '
_chemical_formula_sum 'C12 H12 N2 O4'
_chemical_formula_weight 248.24
_space_group_IT_number 19
_symmetry_cell_setting orthorhombic
_symmetry_Int_Tables_number 19
_symmetry_space_group_name_Hall 'P 2ac 2ab'
_symmetry_space_group_name_H-M 'P 21 21 21'
_cell_angle_alpha 90.0000
_cell_angle_beta 90.0000
_cell_angle_gamma 90.0000
_cell_formula_units_Z 4
_cell_length_a 5.72385(10)
_cell_length_b 14.0831(3)
_cell_length_c 14.9468(3)
_cell_measurement_reflns_used 5346
_cell_measurement_temperature 93.1
_cell_measurement_theta_max 68.2
_cell_measurement_theta_min 3.0
_cell_volume 1204.85(4)
_computing_cell_refinement PROCESS-AUTO
_computing_data_collection PROCESS-AUTO
_computing_data_reduction CrystalStructure
_computing_publication_material 'CrystalStructure 3.8'
_computing_structure_refinement CRYSTALS
_computing_structure_solution SIR92
_diffrn_detector_area_resol_mean 10.00
_diffrn_measured_fraction_theta_full 1.000
_diffrn_measured_fraction_theta_max 1.000
_diffrn_measurement_device_type 'Rigaku RAXIS-RAPID'
_diffrn_measurement_method \w
_diffrn_radiation_type 'Cu K\a'
_diffrn_radiation_wavelength 1.54187
_diffrn_reflns_av_R_equivalents 0.031
_diffrn_reflns_limit_h_max 6
_diffrn_reflns_limit_h_min -6
_diffrn_reflns_limit_k_max 16
_diffrn_reflns_limit_k_min -16
_diffrn_reflns_limit_l_max 17
_diffrn_reflns_limit_l_min -18
_diffrn_reflns_number 12627
_diffrn_reflns_theta_full 68.25
_diffrn_reflns_theta_max 68.25
_exptl_absorpt_coefficient_mu 0.882
_exptl_absorpt_correction_T_max 0.914
_exptl_absorpt_correction_T_min 0.815
_exptl_absorpt_correction_type multi-scan
_exptl_absorpt_process_details
;
    Higashi, T. (1995). Program for Absorption Correction.
    Rigaku Corporation, Tokyo, Japan.
;
_exptl_crystal_colour colorless
_exptl_crystal_density_diffrn 1.368
_exptl_crystal_description block
_exptl_crystal_F_000 520.00
_exptl_crystal_size_max 0.21
_exptl_crystal_size_mid 0.20
_exptl_crystal_size_min 0.10
_refine_diff_density_max 0.47
_refine_diff_density_min -0.36
_refine_ls_abs_structure_details 'Flack, H. D. (1983), Acta Cryst. A39, 876-881.  895 Friedel Pairs'
_refine_ls_abs_structure_Flack -0.0(2)
_refine_ls_extinction_method none
_refine_ls_goodness_of_fit_ref 1.013
_refine_ls_hydrogen_treatment refall
_refine_ls_number_parameters 176
_refine_ls_number_reflns 2198
_refine_ls_R_factor_gt 0.0341
_refine_ls_shift/su_max 0.0000
_refine_ls_structure_factor_coef Fsqd
_refine_ls_weighting_details 'w = 1/[0.0012Fo^2^ + 1.0000\s(Fo^2^)]/(4Fo^2^)'
_refine_ls_weighting_scheme calc
_refine_ls_wR_factor_ref 0.0962
_reflns_number_gt 2058
_reflns_number_total 2198
_reflns_threshold_expression F^2^>2.0\s(F^2^)
_cod_data_source_file ja9052653_si_001.cif
_cod_data_source_block '_090223hydantoin'
_cod_original_cell_volume 1204.86(4)
_cod_original_formula_sum 'C12 H12 N2 O4 '
_cod_database_code 4105152

loop_
_symmetry_equiv_pos_site_id
_symmetry_equiv_pos_as_xyz
1 +X,+Y,+Z
2 1/2+X,1/2-Y,-Z
3 -X,1/2+Y,1/2-Z
4 1/2-X,-Y,1/2+Z

loop_
_atom_site_label
_atom_site_type_symbol
_atom_site_fract_x
_atom_site_fract_y
_atom_site_fract_z
_atom_site_U_iso_or_equiv
_atom_site_adp_type
_atom_site_occupancy
_atom_site_symmetry_multiplicity
_atom_site_calc_flag
_atom_site_refinement_flags
O(1) O 0.7929(2) 0.85437(8) 1.02035(8) 0.0211(3) Uani 1.00 1 d .
O(2) O 0.4477(2) 0.92777(9) 1.00202(9) 0.0242(3) Uani 1.00 1 d .
O(3) O 1.1377(2) 1.16460(8) 1.02351(8) 0.0188(3) Uani 1.00 1 d .
O(4) O 0.4743(2) 1.08828(8) 0.86845(8) 0.0194(2) Uani 1.00 1 d .
N(5) N 0.9987(2) 1.02156(10) 0.97092(9) 0.0156(3) Uani 1.00 1 d .
N(6) N 0.7836(2) 1.15016(9) 0.94816(9) 0.0160(3) Uani 1.00 1 d .
C(7) C 1.0516(3) 0.95698(12) 0.78972(12) 0.0204(4) Uani 1.00 1 d .
C(8) C 0.8462(3) 0.93723(12) 0.83498(11) 0.0156(3) Uani 1.00 1 d .
C(9) C 0.6530(2) 0.92036(11) 0.98658(11) 0.0152(3) Uani 1.00 1 d .
C(10) C 0.9901(3) 1.11687(11) 0.98490(10) 0.0150(3) Uani 1.00 1 d .
C(11) C 0.6559(2) 1.07988(12) 0.90852(10) 0.0151(3) Uani 1.00 1 d .
C(12) C 0.7223(3) 0.83593(14) 0.71404(13) 0.0251(4) Uani 1.00 1 d .
C(13) C 0.9263(3) 0.85563(13) 0.66840(12) 0.0229(4) Uani 1.00 1 d .
C(14) C 0.6802(3) 0.87716(13) 0.79708(12) 0.0214(4) Uani 1.00 1 d .
C(15) C 0.7939(3) 0.98630(11) 0.92443(11) 0.0142(3) Uani 1.00 1 d .
C(16) C 0.6939(3) 0.79139(13) 1.08876(12) 0.0224(4) Uani 1.00 1 d .
C(17) C 1.0907(3) 0.91619(14) 0.70567(12) 0.0244(4) Uani 1.00 1 d .
C(18) C 0.7511(4) 0.83030(15) 1.17949(13) 0.0401(6) Uani 1.00 1 d .
H(1) H 1.1653 0.9978 0.8155 0.024 Uiso 1.00 1 c R
H(2) H 0.6094 0.7946 0.6885 0.030 Uiso 1.00 1 c R
H(3) H 0.9550 0.8277 0.6116 0.027 Uiso 1.00 1 c R
H(4) H 0.5393 0.8638 0.8282 0.026 Uiso 1.00 1 c R
H(5) H 1.2306 0.9301 0.6741 0.029 Uiso 1.00 1 c R
H(6) H 0.5292 0.7875 1.0817 0.027 Uiso 1.00 1 c R
H(7) H 0.7601 0.7299 1.0827 0.027 Uiso 1.00 1 c R
H(8) H 0.8963 0.8053 1.1993 0.049 Uiso 1.00 1 c R
H(9) H 0.6316 0.8129 1.2205 0.049 Uiso 1.00 1 c R
H(10) H 0.7610 0.8975 1.1763 0.049 Uiso 1.00 1 c R
H(11) H 1.1238 0.9822 0.9901 0.019 Uiso 1.00 1 c R
H(12) H 0.7358 1.2147 0.9504 0.020 Uiso 1.00 1 c R

loop_
_atom_site_aniso_label
_atom_site_aniso_U_11
_atom_site_aniso_U_22
_atom_site_aniso_U_33
_atom_site_aniso_U_12
_atom_site_aniso_U_13
_atom_site_aniso_U_23
O(1) 0.0192(6) 0.0195(6) 0.0247(6) 0.0027(5) 0.0022(5) 0.0060(4)
O(2) 0.0159(6) 0.0242(6) 0.0325(6) 0.0006(5) 0.0014(5) 0.0085(5)
O(3) 0.0205(6) 0.0153(5) 0.0206(5) -0.0039(5) -0.0030(5) -0.0014(4)
O(4) 0.0149(6) 0.0205(6) 0.0228(5) 0.0021(5) -0.0034(4) 0.0012(4)
N(5) 0.0143(8) 0.0130(6) 0.0193(6) 0.0017(5) -0.0031(5) -0.0013(5)
N(6) 0.0154(7) 0.0135(6) 0.0192(6) 0.0022(5) -0.0008(5) 0.0001(5)
C(7) 0.0158(9) 0.0220(8) 0.0233(8) -0.0015(7) -0.0009(7) -0.0024(6)
C(8) 0.0163(8) 0.0132(7) 0.0172(7) 0.0034(6) -0.0020(6) 0.0005(6)
C(9) 0.0164(8) 0.0131(7) 0.0160(7) 0.0015(6) -0.0031(6) -0.0037(6)
C(10) 0.0153(8) 0.0154(7) 0.0143(6) -0.0009(6) 0.0017(6) 0.0011(5)
C(11) 0.0145(8) 0.0168(8) 0.0141(6) -0.0003(7) 0.0040(6) 0.0011(6)
C(12) 0.0240(10) 0.0286(9) 0.0228(8) -0.0034(8) -0.0045(7) -0.0071(7)
C(13) 0.0227(9) 0.0286(9) 0.0175(7) 0.0058(7) -0.0021(7) -0.0046(7)
C(14) 0.0187(9) 0.0238(8) 0.0215(8) -0.0023(7) 0.0014(7) -0.0033(7)
C(15) 0.0109(8) 0.0152(7) 0.0167(7) 0.0004(6) -0.0015(6) -0.0010(6)
C(16) 0.0235(9) 0.0180(8) 0.0257(8) 0.0009(7) 0.0004(7) 0.0070(7)
C(17) 0.0201(9) 0.0321(9) 0.0210(8) 0.0016(8) 0.0039(7) -0.0012(7)
C(18) 0.0680(17) 0.0287(10) 0.0235(10) 0.0042(10) 0.0028(10) 0.0055(8)

loop_
_atom_type_symbol
_atom_type_description
_atom_type_scat_dispersion_real
_atom_type_scat_dispersion_imag
_atom_type_scat_source
C C 0.018 0.009
;
International Tables for Crystallography
(1992, Vol. C, Tables 4.2.6.8 and 6.1.1.4)
;
H H 0.000 0.000
;
International Tables for Crystallography
(1992, Vol. C, Table 6.1.1.4)
;
O O 0.049 0.032
;
International Tables for Crystallography
(1992, Vol. C, Tables 4.2.6.8 and 6.1.1.4)
;
N N 0.031 0.018
;
International Tables for Crystallography
(1992, Vol. C, Tables 4.2.6.8 and 6.1.1.4)
;

loop_
_geom_angle_atom_site_label_1
_geom_angle_atom_site_label_2
_geom_angle_atom_site_label_3
_geom_angle
_geom_angle_publ_flag
C(9) O(1) C(16) 117.11(13) yes
C(10) N(5) C(15) 112.48(13) yes
C(10) N(6) C(11) 112.56(12) yes
C(8) C(7) C(17) 119.48(16) yes
C(7) C(8) C(14) 120.17(15) yes
C(7) C(8) C(15) 120.06(15) yes
C(14) C(8) C(15) 119.66(15) yes
O(1) C(9) O(2) 125.30(15) yes
O(1) C(9) C(15) 109.62(13) yes
O(2) C(9) C(15) 125.09(14) yes
O(3) C(10) N(5) 126.14(15) yes
O(3) C(10) N(6) 126.14(14) yes
N(5) C(10) N(6) 107.71(13) yes
O(4) C(11) N(6) 127.31(15) yes
O(4) C(11) C(15) 126.67(14) yes
N(6) C(11) C(15) 106.02(13) yes
C(13) C(12) C(14) 120.22(17) yes
C(12) C(13) C(17) 119.94(17) yes
C(8) C(14) C(12) 119.89(17) yes
N(5) C(15) C(8) 114.44(13) yes
N(5) C(15) C(9) 109.90(13) yes
N(5) C(15) C(11) 101.17(12) yes
C(8) C(15) C(9) 110.85(12) yes
C(8) C(15) C(11) 110.34(13) yes
C(9) C(15) C(11) 109.70(13) yes
O(1) C(16) C(18) 108.98(15) yes
C(7) C(17) C(13) 120.30(17) yes
C(10) N(5) H(11) 123.9 no
C(15) N(5) H(11) 123.6 no
C(10) N(6) H(12) 123.8 no
C(11) N(6) H(12) 123.6 no
C(8) C(7) H(1) 120.4 no
C(17) C(7) H(1) 120.2 no
C(13) C(12) H(2) 120.0 no
C(14) C(12) H(2) 119.8 no
C(12) C(13) H(3) 120.3 no
C(17) C(13) H(3) 119.8 no
C(8) C(14) H(4) 120.0 no
C(12) C(14) H(4) 120.1 no
O(1) C(16) H(6) 109.9 no
O(1) C(16) H(7) 109.3 no
C(18) C(16) H(6) 109.8 no
C(18) C(16) H(7) 109.4 no
H(6) C(16) H(7) 109.5 no
C(7) C(17) H(5) 119.8 no
C(13) C(17) H(5) 119.9 no
C(16) C(18) H(8) 109.7 no
C(16) C(18) H(9) 109.4 no
C(16) C(18) H(10) 109.4 no
H(8) C(18) H(9) 109.5 no
H(8) C(18) H(10) 109.5 no
H(9) C(18) H(10) 109.5 no

loop_
_geom_bond_atom_site_label_1
_geom_bond_atom_site_label_2
_geom_bond_distance
_geom_bond_publ_flag
O(1) C(9) 1.3265(19) yes
O(1) C(16) 1.467(2) yes
O(2) C(9) 1.202(2) yes
O(3) C(10) 1.224(2) yes
O(4) C(11) 1.2056(19) yes
N(5) C(10) 1.359(2) yes
N(5) C(15) 1.451(2) yes
N(6) C(10) 1.385(2) yes
N(6) C(11) 1.366(2) yes
C(7) C(8) 1.385(2) yes
C(7) C(17) 1.399(2) yes
C(8) C(14) 1.393(2) yes
C(8) C(15) 1.535(2) yes
C(9) C(15) 1.541(2) yes
C(11) C(15) 1.555(2) yes
C(12) C(13) 1.381(2) yes
C(12) C(14) 1.391(2) yes
C(13) C(17) 1.387(2) yes
C(16) C(18) 1.499(2) yes
N(5) H(11) 0.950 no
N(6) H(12) 0.950 no
C(7) H(1) 0.950 no
C(12) H(2) 0.950 no
C(13) H(3) 0.950 no
C(14) H(4) 0.950 no
C(16) H(6) 0.950 no
C(16) H(7) 0.950 no
C(17) H(5) 0.950 no
C(18) H(8) 0.950 no
C(18) H(9) 0.950 no
C(18) H(10) 0.950 no

loop_
_geom_contact_atom_site_label_1
_geom_contact_atom_site_label_2
_geom_contact_distance
_geom_contact_site_symmetry_2
O(1) O(2) 2.2466(17) .
O(1) N(5) 2.7346(18) .
O(1) C(8) 3.022(2) .
O(1) C(14) 3.414(2) .
O(1) C(15) 2.3468(19) .
O(1) C(16) 3.485(2) 2_567
O(1) C(18) 2.415(2) .
O(2) O(1) 2.2466(17) .
O(2) O(4) 3.0197(17) .
O(2) N(5) 2.9265(19) 1_455
O(2) N(5) 3.4509(19) .
O(2) C(8) 3.384(2) .
O(2) C(11) 2.822(2) .
O(2) C(14) 3.415(2) .
O(2) C(15) 2.439(2) .
O(2) C(16) 2.712(2) .
O(2) C(18) 3.455(2) .
O(3) O(4) 3.1998(16) 1_655
O(3) N(5) 2.3040(18) .
O(3) N(6) 2.3272(19) .
O(3) N(6) 2.7718(17) 2_577
O(3) C(11) 3.462(2) .
O(3) C(12) 3.515(2) 4_675
O(3) C(13) 3.317(2) 4_775
O(3) C(15) 3.517(2) .
O(3) C(17) 3.335(2) 4_775
O(4) O(2) 3.0197(17) .
O(4) O(3) 3.1998(16) 1_455
O(4) N(5) 3.2615(18) 1_455
O(4) N(5) 3.4987(18) .
O(4) N(6) 2.3054(18) .
O(4) C(7) 3.265(2) 1_455
O(4) C(8) 3.051(2) .
O(4) C(9) 3.1236(19) .
O(4) C(10) 3.297(2) 1_455
O(4) C(10) 3.451(2) .
O(4) C(14) 3.371(2) .
O(4) C(15) 2.472(2) .
O(4) C(18) 3.430(2) 4_674
N(5) O(1) 2.7346(18) .
N(5) O(2) 3.4509(19) .
N(5) O(2) 2.9265(19) 1_655
N(5) O(3) 2.3040(18) .
N(5) O(4) 3.4987(18) .
N(5) O(4) 3.2615(18) 1_655
N(5) N(6) 2.2162(19) .
N(5) C(7) 2.873(2) .
N(5) C(8) 2.510(2) .
N(5) C(9) 2.450(2) .
N(5) C(11) 2.323(2) .
N(6) O(3) 2.3272(19) .
N(6) O(3) 2.7718(17) 2_477
N(6) O(4) 2.3054(18) .
N(6) N(5) 2.2162(19) .
N(6) C(8) 3.462(2) .
N(6) C(9) 3.371(2) .
N(6) C(13) 3.505(2) 4_675
N(6) C(15) 2.335(2) .
C(7) O(4) 3.265(2) 1_655
C(7) N(5) 2.873(2) .
C(7) C(11) 3.358(2) .
C(7) C(12) 2.782(2) .
C(7) C(13) 2.416(2) .
C(7) C(14) 2.407(2) .
C(7) C(15) 2.530(2) .
C(8) O(1) 3.022(2) .
C(8) O(2) 3.384(2) .
C(8) O(4) 3.051(2) .
C(8) N(5) 2.510(2) .
C(8) N(6) 3.462(2) .
C(8) C(9) 2.532(2) .
C(8) C(10) 3.479(2) .
C(8) C(11) 2.536(2) .
C(8) C(12) 2.410(2) .
C(8) C(13) 2.780(2) .
C(8) C(17) 2.405(2) .
C(9) O(4) 3.1236(19) .
C(9) N(5) 2.450(2) .
C(9) N(6) 3.371(2) .
C(9) C(8) 2.532(2) .
C(9) C(10) 3.374(2) .
C(9) C(11) 2.532(2) .
C(9) C(14) 2.901(2) .
C(9) C(16) 2.385(2) .
C(9) C(18) 3.200(2) .
C(10) O(4) 3.451(2) .
C(10) O(4) 3.297(2) 1_655
C(10) C(8) 3.479(2) .
C(10) C(9) 3.374(2) .
C(10) C(11) 2.288(2) .
C(10) C(15) 2.337(2) .
C(11) O(2) 2.822(2) .
C(11) O(3) 3.462(2) .
C(11) N(5) 2.323(2) .
C(11) C(7) 3.358(2) .
C(11) C(8) 2.536(2) .
C(11) C(9) 2.532(2) .
C(11) C(10) 2.288(2) .
C(11) C(14) 3.308(2) .
C(12) O(3) 3.515(2) 4_674
C(12) C(7) 2.782(2) .
C(12) C(8) 2.410(2) .
C(12) C(17) 2.396(2) .
C(13) O(3) 3.317(2) 4_774
C(13) N(6) 3.505(2) 4_674
C(13) C(7) 2.416(2) .
C(13) C(8) 2.780(2) .
C(13) C(14) 2.403(2) .
C(14) O(1) 3.414(2) .
C(14) O(2) 3.415(2) .
C(14) O(4) 3.371(2) .
C(14) C(7) 2.407(2) .
C(14) C(9) 2.901(2) .
C(14) C(11) 3.308(2) .
C(14) C(13) 2.403(2) .
C(14) C(15) 2.532(2) .
C(14) C(17) 2.773(2) .
C(15) O(1) 2.3468(19) .
C(15) O(2) 2.439(2) .
C(15) O(3) 3.517(2) .
C(15) O(4) 2.472(2) .
C(15) N(6) 2.335(2) .
C(15) C(7) 2.530(2) .
C(15) C(10) 2.337(2) .
C(15) C(14) 2.532(2) .
C(16) O(1) 3.485(2) 2_467
C(16) O(2) 2.712(2) .
C(16) C(9) 2.385(2) .
C(17) O(3) 3.335(2) 4_774
C(17) C(8) 2.405(2) .
C(17) C(12) 2.396(2) .
C(17) C(14) 2.773(2) .
C(18) O(1) 2.415(2) .
C(18) O(2) 3.455(2) .
C(18) O(4) 3.430(2) 4_675
C(18) C(9) 3.200(2) .
O(1) H(4) 3.220 .
O(1) H(6) 2.001 .
O(1) H(6) 2.855 2_567
O(1) H(7) 1.995 .
O(1) H(7) 3.307 2_567
O(1) H(8) 2.825 .
O(1) H(9) 3.184 .
O(1) H(10) 2.415 .
O(1) H(11) 2.652 .
O(2) H(1) 3.371 1_455
O(2) H(4) 2.798 .
O(2) H(5) 3.415 4_675
O(2) H(6) 2.353 .
O(2) H(7) 3.524 .
O(2) H(7) 2.772 2_467
O(2) H(10) 3.191 .
O(2) H(11) 2.014 1_455
O(3) H(2) 2.900 4_675
O(3) H(3) 3.104 3_756
O(3) H(3) 2.680 4_775
O(3) H(5) 2.723 4_775
O(3) H(11) 2.618 .
O(3) H(12) 2.643 .
O(3) H(12) 1.832 2_577
O(4) H(1) 2.319 1_455
O(4) H(2) 3.065 3_656
O(4) H(4) 3.239 .
O(4) H(8) 3.032 4_674
O(4) H(9) 3.453 4_674
O(4) H(10) 3.254 4_674
O(4) H(11) 3.093 1_455
O(4) H(12) 2.629 .
N(5) H(1) 2.534 .
N(5) H(5) 3.476 4_775
N(5) H(12) 3.124 .
N(6) H(3) 3.047 3_756
N(6) H(3) 2.816 4_675
N(6) H(9) 3.477 4_674
N(6) H(11) 3.127 .
N(6) H(12) 3.552 2_577
C(7) H(3) 3.272 .
C(7) H(4) 3.263 .
C(7) H(4) 3.138 1_655
C(7) H(5) 2.045 .
C(7) H(7) 3.462 2_567
C(7) H(9) 3.560 4_674
C(7) H(10) 3.205 4_674
C(7) H(11) 3.045 .
C(8) H(1) 2.037 .
C(8) H(2) 3.266 .
C(8) H(4) 2.041 .
C(8) H(5) 3.261 .
C(8) H(6) 3.559 2_567
C(8) H(7) 3.559 2_567
C(8) H(10) 3.379 4_674
C(8) H(11) 2.882 .
C(9) H(4) 2.580 .
C(9) H(6) 2.454 .
C(9) H(7) 3.105 .
C(9) H(7) 3.257 2_467
C(9) H(10) 2.920 .
C(9) H(11) 3.152 1_455
C(9) H(11) 2.832 .
C(10) H(1) 3.198 .
C(10) H(2) 3.337 4_675
C(10) H(3) 3.316 3_756
C(10) H(3) 3.270 4_675
C(10) H(5) 3.315 4_775
C(10) H(11) 2.047 .
C(10) H(12) 2.070 .
C(10) H(12) 2.922 2_577
C(11) H(1) 3.340 1_455
C(11) H(1) 3.431 .
C(11) H(3) 3.363 4_675
C(11) H(4) 3.338 .
C(11) H(8) 3.534 4_674
C(11) H(9) 3.415 4_674
C(11) H(10) 3.518 4_674
C(11) H(11) 3.558 1_455
C(11) H(11) 3.249 .
C(11) H(12) 2.051 .
C(12) H(3) 2.033 .
C(12) H(4) 2.041 .
C(12) H(5) 3.168 1_455
C(12) H(5) 3.253 .
C(12) H(8) 3.019 2_467
C(12) H(9) 3.292 2_567
C(13) H(1) 3.273 .
C(13) H(2) 2.030 .
C(13) H(4) 3.260 .
C(13) H(5) 2.035 .
C(13) H(9) 3.126 2_567
C(13) H(12) 3.291 3_746
C(13) H(12) 3.530 4_674
C(14) H(1) 3.413 1_455
C(14) H(1) 3.267 .
C(14) H(2) 2.038 .
C(14) H(3) 3.263 .
C(14) H(5) 3.250 1_455
C(14) H(6) 3.557 2_567
C(14) H(7) 3.358 2_467
C(14) H(8) 3.040 2_467
C(15) H(1) 2.683 .
C(15) H(4) 2.677 .
C(15) H(11) 2.129 .
C(15) H(12) 3.257 .
C(16) H(4) 3.198 2_567
C(16) H(6) 3.378 2_567
C(16) H(7) 3.581 2_467
C(16) H(8) 2.027 .
C(16) H(9) 2.023 .
C(16) H(10) 2.023 .
C(17) H(1) 2.049 .
C(17) H(2) 3.254 .
C(17) H(2) 3.437 1_655
C(17) H(3) 2.033 .
C(17) H(4) 3.239 1_655
C(17) H(9) 3.418 2_567
C(17) H(10) 3.336 4_674
C(18) H(2) 3.346 2_567
C(18) H(4) 3.195 2_567
C(18) H(6) 2.028 .
C(18) H(7) 2.023 .
H(1) O(2) 3.371 1_655
H(1) O(4) 2.319 1_655
H(1) N(5) 2.534 .
H(1) C(8) 2.037 .
H(1) C(10) 3.198 .
H(1) C(11) 3.431 .
H(1) C(11) 3.340 1_655
H(1) C(13) 3.273 .
H(1) C(14) 3.267 .
H(1) C(14) 3.413 1_655
H(1) C(15) 2.683 .
H(1) C(17) 2.049 .
H(1) H(4) 2.860 1_655
H(1) H(5) 2.348 .
H(1) H(7) 3.590 2_567
H(1) H(9) 3.466 4_674
H(1) H(10) 3.529 4_674
H(1) H(11) 2.631 .
H(2) O(3) 2.900 4_674
H(2) O(4) 3.065 3_646
H(2) C(8) 3.266 .
H(2) C(10) 3.337 4_674
H(2) C(13) 2.030 .
H(2) C(14) 2.038 .
H(2) C(17) 3.437 1_455
H(2) C(17) 3.254 .
H(2) C(18) 3.346 2_467
H(2) H(3) 2.335 .
H(2) H(4) 2.340 .
H(2) H(5) 2.897 1_455
H(2) H(8) 2.506 2_467
H(2) H(9) 3.409 2_467
H(2) H(12) 3.078 3_646
H(3) O(3) 3.104 3_746
H(3) O(3) 2.680 4_774
H(3) N(6) 3.047 3_746
H(3) N(6) 2.816 4_674
H(3) C(7) 3.272 .
H(3) C(10) 3.316 3_746
H(3) C(10) 3.270 4_674
H(3) C(11) 3.363 4_674
H(3) C(12) 2.033 .
H(3) C(14) 3.263 .
H(3) C(17) 2.033 .
H(3) H(2) 2.335 .
H(3) H(5) 2.333 .
H(3) H(9) 3.353 2_567
H(3) H(12) 2.554 3_746
H(3) H(12) 2.712 4_674
H(4) O(1) 3.220 .
H(4) O(2) 2.798 .
H(4) O(4) 3.239 .
H(4) C(7) 3.138 1_455
H(4) C(7) 3.263 .
H(4) C(8) 2.041 .
H(4) C(9) 2.580 .
H(4) C(11) 3.338 .
H(4) C(12) 2.041 .
H(4) C(13) 3.260 .
H(4) C(15) 2.677 .
H(4) C(16) 3.198 2_467
H(4) C(17) 3.239 1_455
H(4) C(18) 3.195 2_467
H(4) H(1) 2.860 1_455
H(4) H(2) 2.340 .
H(4) H(5) 3.050 1_455
H(4) H(7) 2.463 2_467
H(4) H(8) 2.552 2_467
H(4) H(9) 3.488 2_467
H(5) O(2) 3.415 4_674
H(5) O(3) 2.723 4_774
H(5) N(5) 3.476 4_774
H(5) C(7) 2.045 .
H(5) C(8) 3.261 .
H(5) C(10) 3.315 4_774
H(5) C(12) 3.253 .
H(5) C(12) 3.168 1_655
H(5) C(13) 2.035 .
H(5) C(14) 3.250 1_655
H(5) H(1) 2.348 .
H(5) H(2) 2.897 1_655
H(5) H(3) 2.333 .
H(5) H(4) 3.050 1_655
H(5) H(11) 3.127 4_774
H(5) H(12) 3.564 3_746
H(6) O(1) 2.001 .
H(6) O(1) 2.855 2_467
H(6) O(2) 2.353 .
H(6) C(8) 3.559 2_467
H(6) C(9) 2.454 .
H(6) C(14) 3.557 2_467
H(6) C(16) 3.378 2_467
H(6) C(18) 2.028 .
H(6) H(7) 1.551 .
H(6) H(7) 2.911 2_467
H(6) H(8) 2.750 .
H(6) H(9) 2.185 .
H(6) H(10) 2.482 .
H(7) O(1) 1.995 .
H(7) O(1) 3.307 2_467
H(7) O(2) 3.524 .
H(7) O(2) 2.772 2_567
H(7) C(7) 3.462 2_467
H(7) C(8) 3.559 2_467
H(7) C(9) 3.105 .
H(7) C(9) 3.257 2_567
H(7) C(14) 3.358 2_567
H(7) C(16) 3.581 2_567
H(7) C(18) 2.023 .
H(7) H(1) 3.590 2_467
H(7) H(4) 2.463 2_567
H(7) H(6) 1.551 .
H(7) H(6) 2.911 2_567
H(7) H(8) 2.184 .
H(7) H(9) 2.479 .
H(7) H(10) 2.744 .
H(7) H(11) 3.273 2_467
H(8) O(1) 2.825 .
H(8) O(4) 3.032 4_675
H(8) C(11) 3.534 4_675
H(8) C(12) 3.019 2_567
H(8) C(14) 3.040 2_567
H(8) C(16) 2.027 .
H(8) H(2) 2.506 2_567
H(8) H(4) 2.552 2_567
H(8) H(6) 2.750 .
H(8) H(7) 2.184 .
H(8) H(9) 1.551 .
H(8) H(10) 1.551 .
H(9) O(1) 3.184 .
H(9) O(4) 3.453 4_675
H(9) N(6) 3.477 4_675
H(9) C(7) 3.560 4_675
H(9) C(11) 3.415 4_675
H(9) C(12) 3.292 2_467
H(9) C(13) 3.126 2_467
H(9) C(16) 2.023 .
H(9) C(17) 3.418 2_467
H(9) H(1) 3.466 4_675
H(9) H(2) 3.409 2_567
H(9) H(3) 3.353 2_467
H(9) H(4) 3.488 2_567
H(9) H(6) 2.185 .
H(9) H(7) 2.479 .
H(9) H(8) 1.551 .
H(9) H(10) 1.551 .
H(9) H(12) 3.541 4_675
H(10) O(1) 2.415 .
H(10) O(2) 3.191 .
H(10) O(4) 3.254 4_675
H(10) C(7) 3.205 4_675
H(10) C(8) 3.379 4_675
H(10) C(9) 2.920 .
H(10) C(11) 3.518 4_675
H(10) C(16) 2.023 .
H(10) C(17) 3.336 4_675
H(10) H(1) 3.529 4_675
H(10) H(6) 2.482 .
H(10) H(7) 2.744 .
H(10) H(8) 1.551 .
H(10) H(9) 1.551 .
H(11) O(1) 2.652 .
H(11) O(2) 2.014 1_655
H(11) O(3) 2.618 .
H(11) O(4) 3.093 1_655
H(11) N(6) 3.127 .
H(11) C(7) 3.045 .
H(11) C(8) 2.882 .
H(11) C(9) 2.832 .
H(11) C(9) 3.152 1_655
H(11) C(10) 2.047 .
H(11) C(11) 3.249 .
H(11) C(11) 3.558 1_655
H(11) C(15) 2.129 .
H(11) H(1) 2.631 .
H(11) H(5) 3.127 4_775
H(11) H(7) 3.273 2_567
H(12) O(3) 2.643 .
H(12) O(3) 1.832 2_477
H(12) O(4) 2.629 .
H(12) N(5) 3.124 .
H(12) N(6) 3.552 2_477
H(12) C(10) 2.070 .
H(12) C(10) 2.922 2_477
H(12) C(11) 2.051 .
H(12) C(13) 3.291 3_756
H(12) C(13) 3.530 4_675
H(12) C(15) 3.257 .
H(12) H(2) 3.078 3_656
H(12) H(3) 2.554 3_756
H(12) H(3) 2.712 4_675
H(12) H(5) 3.564 3_756
H(12) H(9) 3.541 4_674
H(12) H(12) 3.373 2_477
H(12) H(12) 3.373 2_577

loop_
_geom_torsion_atom_site_label_1
_geom_torsion_atom_site_label_2
_geom_torsion_atom_site_label_3
_geom_torsion_atom_site_label_4
_geom_torsion
C(9) O(1) C(16) C(18) -94.88(19)
C(16) O(1) C(9) O(2) -6.4(2)
C(16) O(1) C(9) C(15) 173.56(12)
C(10) N(5) C(15) C(8) 120.54(14)
C(10) N(5) C(15) C(9) -113.99(14)
C(10) N(5) C(15) C(11) 1.93(16)
C(15) N(5) C(10) O(3) 178.89(15)
C(15) N(5) C(10) N(6) -0.69(17)
C(10) N(6) C(11) O(4) -177.01(15)
C(10) N(6) C(11) C(15) 2.30(17)
C(11) N(6) C(10) O(3) 179.29(15)
C(11) N(6) C(10) N(5) -1.13(18)
C(8) C(7) C(17) C(13) -0.7(2)
C(17) C(7) C(8) C(14) 0.1(2)
C(17) C(7) C(8) C(15) -176.15(15)
C(7) C(8) C(14) C(12) 0.8(2)
C(7) C(8) C(15) N(5) -22.4(2)
C(7) C(8) C(15) C(9) -147.41(15)
C(7) C(8) C(15) C(11) 90.86(18)
C(14) C(8) C(15) N(5) 161.34(15)
C(14) C(8) C(15) C(9) 36.4(2)
C(14) C(8) C(15) C(11) -85.36(18)
C(15) C(8) C(14) C(12) 177.06(16)
O(1) C(9) C(15) N(5) -52.05(17)
O(1) C(9) C(15) C(8) 75.45(16)
O(1) C(9) C(15) C(11) -162.45(12)
O(2) C(9) C(15) N(5) 127.92(17)
O(2) C(9) C(15) C(8) -104.58(18)
O(2) C(9) C(15) C(11) 17.5(2)
O(4) C(11) C(15) N(5) 176.85(15)
O(4) C(11) C(15) C(8) 55.3(2)
O(4) C(11) C(15) C(9) -67.1(2)
N(6) C(11) C(15) N(5) -2.46(15)
N(6) C(11) C(15) C(8) -124.00(14)
N(6) C(11) C(15) C(9) 113.60(14)
C(13) C(12) C(14) C(8) -1.1(2)
C(14) C(12) C(13) C(17) 0.4(2)
C(12) C(13) C(17) C(7) 0.5(2)
